data_1512332
loop_
_publ_author_name
'Nge, Choy-Eng'
'Gan, Chew-Yan'
'Low, Yun-Yee'
'Thomas, Noel F.'
'Kam, Toh-Seok'

_publ_section_title
;
 Voatinggine and Tabertinggine, Pentacyclic Indole Alkaloids Derived from
 an Iboga Precursor via a Common Cleavamine-Type Intermediate
;
_journal_issue 18
_journal_name_full 'Organic Letters'
_journal_page_first 4774
_journal_paper_doi 10.1021/ol4021404
_journal_volume 15
_journal_year 2013
_chemical_absolute_configuration ad
_chemical_formula_moiety 'C19 H22 N2 O2'
_chemical_formula_sum 'C19 H22 N2 O2'
_chemical_formula_weight 310.39
_chemical_melting_point 187.0(10)
_chemical_name_common Voatinggine
_chemical_name_systematic
; 
 ? 
;
_space_group_IT_number 4
_symmetry_cell_setting monoclinic
_symmetry_space_group_name_Hall 'P 2yb'
_symmetry_space_group_name_H-M 'P 1 21 1'
_atom_sites_solution_hydrogens geom
_atom_sites_solution_primary direct
_atom_sites_solution_secondary difmap
_audit_creation_method SHELXL-97
_cell_angle_alpha 90.00
_cell_angle_beta 102.188(3)
_cell_angle_gamma 90.00
_cell_formula_units_Z 2
_cell_length_a 9.6564(3)
_cell_length_b 8.3932(2)
_cell_length_c 9.8414(3)
_cell_measurement_reflns_used 3805
_cell_measurement_temperature 100(2)
_cell_measurement_theta_max 74.0510
_cell_measurement_theta_min 4.5929
_cell_volume 779.65(4)
_computing_cell_refinement 'CrysAlis PRO'
_computing_data_collection 'CrysAlis PRO  (Agilent, 2010)'
_computing_data_reduction 'CrysAlis PRO'
_computing_molecular_graphics 'X-Seed (Barbour, 2001)'
_computing_publication_material 'publCIF (Westrip, 2010)'
_computing_structure_refinement 'SHELXL-97 (Sheldrick, 2008), Olex2 (Dolomanov & Puschmann, 2009)'
_computing_structure_solution 'SHELXS-97 (Sheldrick, 2008)'
_diffrn_ambient_temperature 100(2)
_diffrn_detector_area_resol_mean 10.4041
_diffrn_measured_fraction_theta_full 0.988
_diffrn_measured_fraction_theta_max 0.988
_diffrn_measurement_device_type 'Agilent Technologies SuperNova Dual diffractometer with Atlas detector'
_diffrn_measurement_method '\w scan'
_diffrn_radiation_monochromator Mirror
_diffrn_radiation_source 'SuperNova (Cu) X-ray Source'
_diffrn_radiation_type CuK\a
_diffrn_radiation_wavelength 1.54184
_diffrn_reflns_av_R_equivalents 0.0160
_diffrn_reflns_av_sigmaI/netI 0.0147
_diffrn_reflns_limit_h_max 10
_diffrn_reflns_limit_h_min -11
_diffrn_reflns_limit_k_max 10
_diffrn_reflns_limit_k_min -10
_diffrn_reflns_limit_l_max 10
_diffrn_reflns_limit_l_min -12
_diffrn_reflns_number 5115
_diffrn_reflns_theta_full 74.22
_diffrn_reflns_theta_max 74.22
_diffrn_reflns_theta_min 4.60
_exptl_absorpt_coefficient_mu 0.687
_exptl_absorpt_correction_T_max 0.9864
_exptl_absorpt_correction_T_min 0.8749
_exptl_absorpt_correction_type multi-scan
_exptl_absorpt_process_details 'CrysAlis PRO (Agilent, 2010)'
_exptl_crystal_colour Colorless
_exptl_crystal_density_diffrn 1.322
_exptl_crystal_density_method 'not measured'
_exptl_crystal_description Block
_exptl_crystal_F_000 332
_exptl_crystal_size_max 0.35
_exptl_crystal_size_mid 0.17
_exptl_crystal_size_min 0.14
_refine_diff_density_max 0.315
_refine_diff_density_min -0.200
_refine_diff_density_rms 0.042
_refine_ls_abs_structure_details 'Flack H D (1983), Acta Cryst. A39, 876-881, 1384 Friedel Pairs'
_refine_ls_abs_structure_Flack -0.17(19)
_refine_ls_extinction_method none
_refine_ls_goodness_of_fit_ref 1.098
_refine_ls_hydrogen_treatment mixed
_refine_ls_matrix_type full
_refine_ls_number_parameters 214
_refine_ls_number_reflns 3066
_refine_ls_number_restraints 1
_refine_ls_restrained_S_all 1.098
_refine_ls_R_factor_all 0.0376
_refine_ls_R_factor_gt 0.0373
_refine_ls_shift/su_max <0.001
_refine_ls_shift/su_mean <0.001
_refine_ls_structure_factor_coef Fsqd
_refine_ls_weighting_details 'calc w=1/[\s^2^(Fo^2^)+(0.0764P)^2^+0.1416P] where P=(Fo^2^+2Fc^2^)/3'
_refine_ls_weighting_scheme calc
_refine_ls_wR_factor_gt 0.1061
_refine_ls_wR_factor_ref 0.1064
_reflns_number_gt 3040
_reflns_number_total 3066
_reflns_threshold_expression I>2\s(I)
_cod_data_source_file ol4021404_si_001.cif
_cod_data_source_block Voatinggine
_cod_depositor_comments
;
The following automatic conversions were performed:

'_chemical_melting_point' value '186-188' was changed to '187.0(10)'
- the average value was taken and precision was
estimated.

'_symmetry_cell_setting' value 'Monoclinic' changed to
'monoclinic' according to
/home/saulius/struct/CIF-dictionaries/cif_core.dic dictionary named
'cif_core.dic' version 2.4.2 from 2011-04-26.

Automatic conversion script
Id: cif_fix_values 1891 2012-01-12 08:04:46Z andrius 
;
_cod_original_sg_symbol_H-M 'P 21'
_cod_database_code 1512332

loop_
_symmetry_equiv_pos_as_xyz
'x, y, z'
'-x, y+1/2, -z'

loop_
_atom_site_label
_atom_site_type_symbol
_atom_site_fract_x
_atom_site_fract_y
_atom_site_fract_z
_atom_site_U_iso_or_equiv
_atom_site_adp_type
_atom_site_occupancy
_atom_site_symmetry_multiplicity
_atom_site_calc_flag
_atom_site_refinement_flags
O7 O 0.32525(12) 0.49962(14) 0.60928(12) 0.0203(3) Uani 1 1 d .
H7 H 0.3183 0.4587 0.5303 0.030 Uiso 1 1 calc R
O19 O 0.67875(12) 0.87269(14) 0.66019(12) 0.0227(3) Uani 1 1 d .
N1 N 0.49598(14) 0.13736(15) 0.73305(14) 0.0171(3) Uani 1 1 d .
N4 N 0.57668(14) 0.36855(16) 0.87959(13) 0.0183(3) Uani 1 1 d .
C13 C 0.35449(16) 0.0961(2) 0.69251(15) 0.0178(3) Uani 1 1 d .
C12 C 0.29663(17) -0.0563(2) 0.67115(16) 0.0205(3) Uani 1 1 d .
H12 H 0.3552 -0.1483 0.6838 0.025 Uiso 1 1 calc R
C11 C 0.14962(18) -0.0689(2) 0.63058(18) 0.0240(3) Uani 1 1 d .
H11 H 0.1077 -0.1715 0.6147 0.029 Uiso 1 1 calc R
C10 C 0.06293(18) 0.0653(2) 0.61287(19) 0.0279(4) Uani 1 1 d .
H10 H -0.0368 0.0538 0.5837 0.033 Uiso 1 1 calc R
C9 C 0.12263(17) 0.2169(2) 0.63797(18) 0.0247(4) Uani 1 1 d .
H9 H 0.0641 0.3090 0.6276 0.030 Uiso 1 1 calc R
C8 C 0.26825(16) 0.2309(2) 0.67813(16) 0.0192(3) Uani 1 1 d .
C7 C 0.35779(16) 0.37887(19) 0.71278(16) 0.0179(3) Uani 1 1 d .
C6 C 0.34679(16) 0.4519(2) 0.85317(16) 0.0219(3) Uani 1 1 d .
H6A H 0.3627 0.5684 0.8536 0.026 Uiso 1 1 calc R
H6B H 0.2527 0.4307 0.8742 0.026 Uiso 1 1 calc R
C5 C 0.46374(17) 0.3686(2) 0.95782(16) 0.0223(3) Uani 1 1 d .
H5A H 0.4907 0.4297 1.0455 0.027 Uiso 1 1 calc R
H5B H 0.4362 0.2590 0.9785 0.027 Uiso 1 1 calc R
C2 C 0.51496(16) 0.31259(18) 0.74006(16) 0.0158(3) Uani 1 1 d .
C16 C 0.61338(16) 0.36812(19) 0.64445(15) 0.0163(3) Uani 1 1 d .
H16 H 0.5723 0.3368 0.5462 0.020 Uiso 1 1 calc R
C17 C 0.75780(15) 0.28653(19) 0.69444(16) 0.0176(3) Uani 1 1 d .
H17A H 0.7464 0.1693 0.6892 0.021 Uiso 1 1 calc R
H17B H 0.8237 0.3184 0.6347 0.021 Uiso 1 1 calc R
C14 C 0.81732(16) 0.3376(2) 0.84542(17) 0.0191(3) Uani 1 1 d .
H14 H 0.9076 0.2784 0.8806 0.023 Uiso 1 1 calc R
C3 C 0.71276(17) 0.2962(2) 0.93792(16) 0.0202(3) Uani 1 1 d .
H3A H 0.7022 0.1791 0.9427 0.024 Uiso 1 1 calc R
H3B H 0.7489 0.3366 1.0333 0.024 Uiso 1 1 calc R
C15 C 0.85052(17) 0.5166(2) 0.84832(17) 0.0219(3) Uani 1 1 d .
H15A H 0.8523 0.5582 0.9428 0.026 Uiso 1 1 calc R
H15B H 0.9461 0.5321 0.8287 0.026 Uiso 1 1 calc R
C21 C 0.63762(16) 0.54515(18) 0.65326(16) 0.0167(3) Uani 1 1 d .
H21 H 0.5744 0.6123 0.5916 0.020 Uiso 1 1 calc R
C20 C 0.74422(16) 0.6122(2) 0.74408(15) 0.0179(3) Uani 1 1 d .
C19 C 0.75925(16) 0.7885(2) 0.74366(16) 0.0188(3) Uani 1 1 d .
C18 C 0.87538(18) 0.8627(2) 0.85072(19) 0.0265(4) Uani 1 1 d .
H18A H 0.8737 0.9786 0.8382 0.040 Uiso 1 1 calc R
H18B H 0.9672 0.8209 0.8399 0.040 Uiso 1 1 calc R
H18C H 0.8610 0.8371 0.9439 0.040 Uiso 1 1 calc R
H1 H 0.560(3) 0.074(3) 0.709(2) 0.027(5) Uiso 1 1 d .

loop_
_atom_site_aniso_label
_atom_site_aniso_U_11
_atom_site_aniso_U_22
_atom_site_aniso_U_33
_atom_site_aniso_U_23
_atom_site_aniso_U_13
_atom_site_aniso_U_12
O7 0.0199(5) 0.0210(5) 0.0194(5) 0.0004(5) 0.0029(4) 0.0035(4)
O19 0.0256(6) 0.0185(6) 0.0227(6) 0.0018(5) 0.0021(4) 0.0021(5)
N1 0.0155(6) 0.0163(7) 0.0197(6) 0.0000(5) 0.0040(5) 0.0009(5)
N4 0.0182(6) 0.0224(6) 0.0143(6) 0.0007(5) 0.0035(5) 0.0002(5)
C13 0.0180(7) 0.0233(8) 0.0126(6) 0.0003(6) 0.0044(5) 0.0002(6)
C12 0.0234(7) 0.0228(8) 0.0166(7) -0.0010(6) 0.0074(6) -0.0010(7)
C11 0.0247(8) 0.0262(9) 0.0221(7) -0.0046(7) 0.0075(6) -0.0074(7)
C10 0.0171(7) 0.0351(10) 0.0321(9) -0.0054(8) 0.0068(7) -0.0057(7)
C9 0.0183(7) 0.0284(9) 0.0280(8) -0.0027(7) 0.0067(6) 0.0006(7)
C8 0.0184(7) 0.0220(7) 0.0184(7) -0.0013(6) 0.0066(6) -0.0009(6)
C7 0.0158(7) 0.0202(8) 0.0186(7) -0.0010(6) 0.0054(5) 0.0016(6)
C6 0.0215(7) 0.0252(8) 0.0203(8) -0.0051(6) 0.0074(6) 0.0019(7)
C5 0.0250(8) 0.0261(8) 0.0173(7) -0.0030(7) 0.0076(6) -0.0027(6)
C2 0.0162(7) 0.0164(7) 0.0150(7) 0.0001(5) 0.0036(5) 0.0002(5)
C16 0.0141(7) 0.0187(7) 0.0158(6) 0.0008(6) 0.0029(5) 0.0000(6)
C17 0.0157(7) 0.0168(7) 0.0208(8) 0.0007(6) 0.0049(6) 0.0012(6)
C14 0.0141(7) 0.0201(7) 0.0217(8) 0.0036(6) 0.0004(5) 0.0009(6)
C3 0.0213(7) 0.0206(7) 0.0169(7) 0.0031(6) -0.0003(6) -0.0013(6)
C15 0.0185(8) 0.0189(7) 0.0249(8) 0.0026(6) -0.0028(6) -0.0017(6)
C21 0.0169(7) 0.0176(8) 0.0162(7) 0.0038(5) 0.0051(5) 0.0036(6)
C20 0.0182(7) 0.0178(7) 0.0179(7) 0.0024(6) 0.0045(6) 0.0017(6)
C19 0.0177(7) 0.0205(8) 0.0191(8) 0.0013(6) 0.0056(6) 0.0011(6)
C18 0.0250(8) 0.0197(8) 0.0316(9) 0.0015(7) -0.0014(7) -0.0028(7)

loop_
_atom_type_symbol
_atom_type_description
_atom_type_scat_dispersion_real
_atom_type_scat_dispersion_imag
_atom_type_scat_source
C C 0.0181 0.0091 'International Tables Vol C Tables 4.2.6.8 and 6.1.1.4'
H H 0.0000 0.0000 'International Tables Vol C Tables 4.2.6.8 and 6.1.1.4'
N N 0.0311 0.0180 'International Tables Vol C Tables 4.2.6.8 and 6.1.1.4'
O O 0.0492 0.0322 'International Tables Vol C Tables 4.2.6.8 and 6.1.1.4'

loop_
_geom_angle_atom_site_label_1
_geom_angle_atom_site_label_2
_geom_angle_atom_site_label_3
_geom_angle
C7 O7 H7 109.5
C13 N1 C2 111.52(13)
C13 N1 H1 118.4(15)
C2 N1 H1 121.6(16)
C3 N4 C2 113.24(13)
C3 N4 C5 120.37(12)
C2 N4 C5 107.14(12)
N1 C13 C12 127.82(14)
N1 C13 C8 110.98(14)
C12 C13 C8 121.17(14)
C13 C12 C11 117.67(15)
C13 C12 H12 121.2
C11 C12 H12 121.2
C10 C11 C12 121.52(16)
C10 C11 H11 119.2
C12 C11 H11 119.2
C11 C10 C9 120.00(15)
C11 C10 H10 120.0
C9 C10 H10 120.0
C8 C9 C10 118.97(17)
C8 C9 H9 120.5
C10 C9 H9 120.5
C9 C8 C13 120.63(16)
C9 C8 C7 129.30(16)
C13 C8 C7 110.07(13)
O7 C7 C8 113.22(13)
O7 C7 C6 108.23(13)
C8 C7 C6 112.72(13)
O7 C7 C2 115.44(12)
C8 C7 C2 103.39(13)
C6 C7 C2 103.49(12)
C5 C6 C7 104.02(13)
C5 C6 H6A 111.0
C7 C6 H6A 111.0
C5 C6 H6B 111.0
C7 C6 H6B 111.0
H6A C6 H6B 109.0
N4 C5 C6 99.93(12)
N4 C5 H5A 111.8
C6 C5 H5A 111.8
N4 C5 H5B 111.8
C6 C5 H5B 111.8
H5A C5 H5B 109.5
N4 C2 N1 112.73(13)
N4 C2 C16 107.19(12)
N1 C2 C16 110.93(13)
N4 C2 C7 103.49(12)
N1 C2 C7 103.64(12)
C16 C2 C7 118.78(12)
C21 C16 C17 107.57(13)
C21 C16 C2 111.81(13)
C17 C16 C2 107.69(12)
C21 C16 H16 109.9
C17 C16 H16 109.9
C2 C16 H16 109.9
C14 C17 C16 108.28(12)
C14 C17 H17A 110.0
C16 C17 H17A 110.0
C14 C17 H17B 110.0
C16 C17 H17B 110.0
H17A C17 H17B 108.4
C15 C14 C3 111.82(14)
C15 C14 C17 108.98(13)
C3 C14 C17 110.57(13)
C15 C14 H14 108.5
C3 C14 H14 108.5
C17 C14 H14 108.5
N4 C3 C14 108.93(12)
N4 C3 H3A 109.9
C14 C3 H3A 109.9
N4 C3 H3B 109.9
C14 C3 H3B 109.9
H3A C3 H3B 108.3
C20 C15 C14 113.30(13)
C20 C15 H15A 108.9
C14 C15 H15A 108.9
C20 C15 H15B 108.9
C14 C15 H15B 108.9
H15A C15 H15B 107.7
C20 C21 C16 122.89(14)
C20 C21 H21 118.6
C16 C21 H21 118.6
C21 C20 C19 118.61(14)
C21 C20 C15 123.03(15)
C19 C20 C15 118.36(14)
O19 C19 C20 121.74(15)
O19 C19 C18 120.25(15)
C20 C19 C18 118.01(14)
C19 C18 H18A 109.5
C19 C18 H18B 109.5
H18A C18 H18B 109.5
C19 C18 H18C 109.5
H18A C18 H18C 109.5
H18B C18 H18C 109.5

loop_
_geom_bond_atom_site_label_1
_geom_bond_atom_site_label_2
_geom_bond_distance
O7 C7 1.424(2)
O7 H7 0.8400
O19 C19 1.228(2)
N1 C13 1.384(2)
N1 C2 1.4819(18)
N1 H1 0.88(3)
N4 C3 1.451(2)
N4 C2 1.4546(19)
N4 C5 1.4618(19)
C13 C12 1.393(2)
C13 C8 1.394(2)
C12 C11 1.395(2)
C12 H12 0.9500
C11 C10 1.392(3)
C11 H11 0.9500
C10 C9 1.398(3)
C10 H10 0.9500
C9 C8 1.383(2)
C9 H9 0.9500
C8 C7 1.510(2)
C7 C6 1.535(2)
C7 C2 1.585(2)
C6 C5 1.528(2)
C6 H6A 0.9900
C6 H6B 0.9900
C5 H5A 0.9900
C5 H5B 0.9900
C2 C16 1.544(2)
C16 C21 1.504(2)
C16 C17 1.538(2)
C16 H16 1.0000
C17 C14 1.537(2)
C17 H17A 0.9900
C17 H17B 0.9900
C14 C15 1.535(2)
C14 C3 1.535(2)
C14 H14 1.0000
C3 H3A 0.9900
C3 H3B 0.9900
C15 C20 1.518(2)
C15 H15A 0.9900
C15 H15B 0.9900
C21 C20 1.337(2)
C21 H21 0.9500
C20 C19 1.487(2)
C19 C18 1.502(2)
C18 H18A 0.9800
C18 H18B 0.9800
C18 H18C 0.9800

loop_
_geom_hbond_atom_site_label_D
_geom_hbond_atom_site_label_H
_geom_hbond_atom_site_label_A
_geom_hbond_distance_DH
_geom_hbond_distance_HA
_geom_hbond_distance_DA
_geom_hbond_angle_DHA
_geom_hbond_site_symmetry_A
N1 H1 O19 0.88(3) 2.16(3) 3.0163(18) 165(2) 1_545
O7 H7 O19 0.84 2.01 2.8507(16) 173.8 2_646

loop_
_geom_torsion_atom_site_label_1
_geom_torsion_atom_site_label_2
_geom_torsion_atom_site_label_3
_geom_torsion_atom_site_label_4
_geom_torsion
C2 N1 C13 C12 178.19(14)
C2 N1 C13 C8 -3.82(17)
N1 C13 C12 C11 179.78(15)
C8 C13 C12 C11 2.0(2)
C13 C12 C11 C10 -0.5(2)
C12 C11 C10 C9 -1.0(3)
C11 C10 C9 C8 1.0(3)
C10 C9 C8 C13 0.4(2)
C10 C9 C8 C7 -179.18(16)
N1 C13 C8 C9 179.87(14)
C12 C13 C8 C9 -2.0(2)
N1 C13 C8 C7 -0.45(17)
C12 C13 C8 C7 177.69(14)
C9 C8 C7 O7 -50.6(2)
C13 C8 C7 O7 129.73(14)
C9 C8 C7 C6 72.7(2)
C13 C8 C7 C6 -106.99(15)
C9 C8 C7 C2 -176.27(15)
C13 C8 C7 C2 4.09(16)
O7 C7 C6 C5 -144.71(13)
C8 C7 C6 C5 89.29(16)
C2 C7 C6 C5 -21.74(15)
C3 N4 C5 C6 -178.68(14)
C2 N4 C5 C6 -47.43(15)
C7 C6 C5 N4 41.40(15)
C3 N4 C2 N1 57.40(17)
C5 N4 C2 N1 -77.68(16)
C3 N4 C2 C16 -64.95(16)
C5 N4 C2 C16 159.96(12)
C3 N4 C2 C7 168.71(12)
C5 N4 C2 C7 33.63(16)
C13 N1 C2 N4 117.33(14)
C13 N1 C2 C16 -122.44(13)
C13 N1 C2 C7 6.11(16)
O7 C7 C2 N4 112.05(13)
C8 C7 C2 N4 -123.75(13)
C6 C7 C2 N4 -6.01(15)
O7 C7 C2 N1 -130.10(14)
C8 C7 C2 N1 -5.90(15)
C6 C7 C2 N1 111.84(14)
O7 C7 C2 C16 -6.55(19)
C8 C7 C2 C16 117.66(14)
C6 C7 C2 C16 -124.61(14)
N4 C2 C16 C21 -54.81(16)
N1 C2 C16 C21 -178.28(13)
C7 C2 C16 C21 61.84(17)
N4 C2 C16 C17 63.15(16)
N1 C2 C16 C17 -60.32(16)
C7 C2 C16 C17 179.81(13)
C21 C16 C17 C14 60.32(16)
C2 C16 C17 C14 -60.34(16)
C16 C17 C14 C15 -66.36(16)
C16 C17 C14 C3 56.93(17)
C2 N4 C3 C14 60.73(16)
C5 N4 C3 C14 -170.71(14)
C15 C14 C3 N4 66.18(16)
C17 C14 C3 N4 -55.45(17)
C3 C14 C15 C20 -85.81(16)
C17 C14 C15 C20 36.73(18)
C17 C16 C21 C20 -27.7(2)
C2 C16 C21 C20 90.29(17)
C16 C21 C20 C19 179.64(14)
C16 C21 C20 C15 -0.6(2)
C14 C15 C20 C21 -3.9(2)
C14 C15 C20 C19 175.82(14)
C21 C20 C19 O19 -1.8(2)
C15 C20 C19 O19 178.44(15)
C21 C20 C19 C18 177.18(15)
C15 C20 C19 C18 -2.6(2)
